data_4503649
loop_
_publ_author_name
'Murata, Tsuyoshi'
'Morita, Yasushi'
'Yakiyama, Yumi'
'Yamamoto, Yosuke'
'Yamada, Satoru'
'Nishimura, Yoshie'
'Nakasuji, Kazuhiro'

_publ_section_title
;
 Hydrogen-Bond Architectures of Protonated 4,4&#x2032;-Biimidazolium
 Derivatives and Oligo(imidazolium)s in Charge-Transfer Salts with
 Tetracyanoquinodimethane
;
_journal_issue 8
_journal_name_full 'Crystal Growth &amp; Design'
_journal_page_first 3058
_journal_paper_doi 10.1021/cg800202n
_journal_volume 8
_journal_year 2008
_chemical_formula_moiety 'C8 H12 N4, C12 H4 N4, C1 H4 O1'
_chemical_formula_sum 'C46 H32 N16 O2'
_chemical_formula_weight 840.86
_space_group_IT_number 2
_symmetry_cell_setting triclinic
_symmetry_Int_Tables_number 2
_symmetry_space_group_name_Hall '-P 1'
_symmetry_space_group_name_H-M 'P -1'
_cell_angle_alpha 87.71(3)
_cell_angle_beta 75.46(3)
_cell_angle_gamma 88.65(3)
_cell_formula_units_Z 1
_cell_length_a 7.213(2)
_cell_length_b 11.473(3)
_cell_length_c 13.034(4)
_cell_measurement_reflns_used 2258
_cell_measurement_temperature 200.2
_cell_measurement_theta_max 27.5
_cell_measurement_theta_min 3.4
_cell_volume 1043.1(5)
_computing_cell_refinement CRYSTALCLEAR
_computing_data_collection CRYSTALCLEAR
_computing_data_reduction 'teXsan Ver. 1.11'
_computing_publication_material 'teXsan Ver. 1.11'
_computing_structure_refinement 'teXsan Ver. 1.10'
_computing_structure_solution SIR92
_diffrn_detector_area_resol_mean 14.63
_diffrn_measured_fraction_theta_full 0.9345
_diffrn_measured_fraction_theta_max 0.9345
_diffrn_measurement_device_type 'Rigaku/MSC Mercury CCD'
_diffrn_measurement_method \w
_diffrn_radiation_type 'Mo K\a'
_diffrn_radiation_wavelength 0.7107
_diffrn_reflns_av_R_equivalents 0.028
_diffrn_reflns_limit_h_max 9
_diffrn_reflns_limit_h_min -8
_diffrn_reflns_limit_k_max 14
_diffrn_reflns_limit_k_min -14
_diffrn_reflns_limit_l_max 14
_diffrn_reflns_limit_l_min -16
_diffrn_reflns_number 9266
_diffrn_reflns_theta_full 27.48
_diffrn_reflns_theta_max 27.48
_exptl_absorpt_coefficient_mu 0.089
_exptl_absorpt_correction_T_max 1.0000
_exptl_absorpt_correction_T_min 0.8981
_exptl_absorpt_correction_type multi-scan
_exptl_crystal_colour black
_exptl_crystal_density_diffrn 1.339
_exptl_crystal_density_method 'not measured'
_exptl_crystal_description Block
_exptl_crystal_F_000 436.00
_exptl_crystal_size_max 0.400
_exptl_crystal_size_mid 0.300
_exptl_crystal_size_min 0.300
_refine_diff_density_max 0.27
_refine_diff_density_min -0.29
_refine_ls_extinction_method none
_refine_ls_goodness_of_fit_ref 1.507
_refine_ls_hydrogen_treatment noref
_refine_ls_number_parameters 289
_refine_ls_number_reflns 3539
_refine_ls_R_factor_gt 0.0439
_refine_ls_shift/su_max 0.0005
_refine_ls_structure_factor_coef Fsqd
_refine_ls_weighting_details 'w = 1/[\s^2^(Fo^2^) + (0.03000(Max(Fo^2^,0) + 2Fc^2^)/3)^2^]'
_refine_ls_weighting_scheme calc
_refine_ls_wR_factor_ref 0.1120
_reflns_number_gt 3539
_reflns_number_total 4465
_reflns_threshold_expression F^2^>2.0\s(F^2^)
_cod_data_source_file cg800202n-file002.cif
_cod_data_source_block yn3Z18-1b
_cod_depositor_comments
;
The following automatic conversions were performed:

'_exptl_absorpt_correction_type' value 'Multi-scan' changed to
'multi-scan' according to
/home/saulius/struct/CIF-dictionaries/cif_core.dic dictionary named
'cif_core.dic' version 2.4.1 from 2010-06-29.

Automatic conversion script
Id: cif_fix_values 1715 2011-07-08 13:25:40Z adriana 

The following automatic conversions were performed:
data name '_geom_hbond_site_distance_dh' replaced with
'_geom_hbond_distance_DH' as specified in the replacement file
'/home/antanas/src/cod-tools/trunk/data/replacement-values/replacement_tags.lst'.

data
name '_geom_hbond_site_distance_ha' replaced with
'_geom_hbond_distance_HA' as specified in the replacement file
'/home/antanas/src/cod-tools/trunk/data/replacement-values/replacement_tags.lst'.

data
name '_geom_hbond_site_distance_da' replaced with
'_geom_hbond_distance_DA' as specified in the replacement file
'/home/antanas/src/cod-tools/trunk/data/replacement-values/replacement_tags.lst'.

Automatic conversion script
Id: cif_correct_tags 5005 2017-03-03 11:38:54Z antanas 
;
_cod_original_sg_symbol_H-M 'P -1         '
_cod_original_formula_sum 'C46 H32 N16 O2 '
_cod_database_code 4503649

loop_
_symmetry_equiv_pos_as_xyz
x,y,z
-x,-y,-z

loop_
_atom_site_label
_atom_site_type_symbol
_atom_site_fract_x
_atom_site_fract_y
_atom_site_fract_z
_atom_site_U_iso_or_equiv
_atom_site_adp_type
_atom_site_occupancy
_atom_site_calc_flag
O(1) O 0.2832(2) 0.3019(1) 0.49436(9) 0.0454(4) Uani 1.00 d
N(1) N 0.8016(2) 0.0874(1) 0.5876(1) 0.0304(4) Uani 1.00 d
N(2) N 0.5589(2) 0.1502(1) 0.5313(1) 0.0270(4) Uani 1.00 d
N(3) N -0.1024(2) -0.1360(1) 1.3153(1) 0.0328(4) Uani 1.00 d
N(4) N -0.5818(2) -0.1355(1) 1.1686(1) 0.0408(5) Uani 1.00 d
N(5) N 0.5710(2) -0.5331(1) 0.8276(1) 0.0388(5) Uani 1.00 d
N(6) N 0.1282(2) -0.5356(1) 0.6634(1) 0.0436(5) Uani 1.00 d
N(7) N -0.0624(2) 0.1714(2) 1.3323(1) 0.0482(5) Uani 1.00 d
N(8) N -0.5551(2) 0.1923(2) 1.1899(1) 0.0519(5) Uani 1.00 d
C(1) C 0.7030(2) 0.1830(1) 0.5710(1) 0.0290(4) Uani 1.00 d
C(2) C 0.5680(2) 0.0302(1) 0.5217(1) 0.0251(4) Uani 1.00 d
C(3) C 0.7208(2) -0.0090(1) 0.5581(1) 0.0284(4) Uani 1.00 d
C(4) C -0.1622(2) -0.1686(1) 1.2473(1) 0.0237(4) Uani 1.00 d
C(5) C -0.4269(2) -0.1680(1) 1.1652(1) 0.0263(4) Uani 1.00 d
C(6) C -0.2366(2) -0.2062(1) 1.1628(1) 0.0226(4) Uani 1.00 d
C(7) C 0.4150(2) -0.5042(1) 0.8302(1) 0.0272(4) Uani 1.00 d
C(8) C 0.1635(2) -0.5042(1) 0.7393(1) 0.0284(4) Uani 1.00 d
C(9) C 0.2226(2) -0.4697(1) 0.8302(1) 0.0248(4) Uani 1.00 d
C(10) C -0.1240(2) -0.2741(1) 1.0808(1) 0.0212(4) Uani 1.00 d
C(11) C 0.0679(2) -0.3096(1) 1.0806(1) 0.0230(4) Uani 1.00 d
C(12) C -0.1956(2) -0.3060(1) 0.9926(1) 0.0227(4) Uani 1.00 d
C(13) C 0.1063(2) -0.4040(1) 0.9122(1) 0.0218(4) Uani 1.00 d
C(14) C -0.0858(2) -0.3683(1) 0.9121(1) 0.0237(4) Uani 1.00 d
C(15) C 0.1779(2) -0.3720(1) 1.0004(1) 0.0225(4) Uani 1.00 d
C(16) C -0.1233(2) 0.1504(2) 1.2620(1) 0.0314(5) Uani 1.00 d
C(17) C -0.3987(3) 0.1627(2) 1.1836(1) 0.0329(5) Uani 1.00 d
C(18) C -0.2038(2) 0.1243(1) 1.1749(1) 0.0267(4) Uani 1.00 d
C(19) C -0.1023(2) 0.0631(1) 1.0886(1) 0.0232(4) Uani 1.00 d
C(20) C 0.0915(2) 0.0219(1) 1.0812(1) 0.0249(4) Uani 1.00 d
C(21) C 0.1885(2) -0.0380(1) 0.9972(1) 0.0247(4) Uani 1.00 d
C(22) C 0.7439(3) 0.3040(2) 0.5910(2) 0.0441(6) Uani 1.00 d
C(23) C 0.3045(4) 0.3750(2) 0.4027(2) 0.0666(8) Uani 1.00 d
H(1) H 0.9124 0.0865 0.6157 0.0353 Uiso 1.00 calc
H(2) H 0.4654 0.2015 0.5131 0.0324 Uiso 1.00 calc
H(3) H 0.2199 0.3387 0.5567 0.0341 Uiso 1.00 calc
H(4) H 0.7629 -0.0883 0.5623 0.0338 Uiso 1.00 calc
H(5) H 0.1197 -0.2888 1.1381 0.0276 Uiso 1.00 calc
H(6) H -0.3229 -0.2830 0.9905 0.0273 Uiso 1.00 calc
H(7) H -0.1376 -0.3887 0.8546 0.0284 Uiso 1.00 calc
H(8) H 0.3052 -0.3953 1.0025 0.0272 Uiso 1.00 calc
H(9) H 0.1524 0.0382 1.1365 0.0298 Uiso 1.00 calc
H(10) H 0.3197 -0.0638 0.9959 0.0341 Uiso 1.00 calc
H(11) H 0.6375 0.3375 0.6402 0.0512 Uiso 1.00 calc
H(12) H 0.8538 0.3059 0.6192 0.0512 Uiso 1.00 calc
H(13) H 0.7690 0.3499 0.5263 0.0512 Uiso 1.00 calc
H(14) H 0.3758 0.4422 0.4091 0.0773 Uiso 1.00 calc
H(15) H 0.1809 0.4002 0.3952 0.0773 Uiso 1.00 calc
H(16) H 0.3687 0.3344 0.3421 0.0773 Uiso 1.00 calc

loop_
_atom_site_aniso_label
_atom_site_aniso_U_11
_atom_site_aniso_U_22
_atom_site_aniso_U_33
_atom_site_aniso_U_12
_atom_site_aniso_U_13
_atom_site_aniso_U_23
O(1) 0.0568(9) 0.0459(8) 0.0295(7) 0.0203(6) -0.0058(6) 0.0014(6)
N(1) 0.0260(8) 0.0384(8) 0.0287(7) -0.0011(6) -0.0098(6) -0.0062(6)
N(2) 0.0244(7) 0.0274(7) 0.0296(7) 0.0009(6) -0.0070(6) -0.0042(6)
N(3) 0.0330(8) 0.0387(9) 0.0284(8) -0.0007(6) -0.0102(6) -0.0071(6)
N(4) 0.0296(9) 0.057(1) 0.0370(9) 0.0127(7) -0.0107(7) -0.0065(8)
N(5) 0.0310(9) 0.0480(10) 0.0369(9) 0.0058(7) -0.0078(7) -0.0040(7)
N(6) 0.049(1) 0.054(1) 0.0301(8) 0.0027(8) -0.0122(7) -0.0124(7)
N(7) 0.052(1) 0.061(1) 0.0313(9) -0.0036(9) -0.0095(8) -0.0096(8)
N(8) 0.037(1) 0.063(1) 0.053(1) 0.0140(8) -0.0063(8) -0.0148(9)
C(1) 0.0275(9) 0.0344(10) 0.0246(8) -0.0035(7) -0.0045(7) -0.0069(7)
C(2) 0.0247(8) 0.0270(9) 0.0233(8) -0.0011(7) -0.0050(7) -0.0034(6)
C(3) 0.0274(9) 0.0293(9) 0.0297(9) 0.0014(7) -0.0089(7) -0.0059(7)
C(4) 0.0221(8) 0.0232(8) 0.0241(8) 0.0021(6) -0.0030(7) -0.0002(6)
C(5) 0.0289(10) 0.0287(9) 0.0216(8) 0.0018(7) -0.0071(7) -0.0031(7)
C(6) 0.0214(8) 0.0244(8) 0.0234(8) 0.0005(6) -0.0079(6) -0.0012(6)
C(7) 0.0298(10) 0.0276(9) 0.0222(8) 0.0005(7) -0.0029(7) -0.0017(7)
C(8) 0.0280(9) 0.0299(9) 0.0254(9) 0.0023(7) -0.0028(7) -0.0036(7)
C(9) 0.0254(9) 0.0262(8) 0.0225(8) 0.0003(7) -0.0057(7) -0.0005(6)
C(10) 0.0237(8) 0.0192(8) 0.0218(8) -0.0014(6) -0.0079(6) 0.0017(6)
C(11) 0.0229(8) 0.0245(8) 0.0236(8) -0.0012(6) -0.0098(7) -0.0012(6)
C(12) 0.0202(8) 0.0253(8) 0.0245(8) 0.0004(6) -0.0091(6) -0.0011(6)
C(13) 0.0237(8) 0.0199(8) 0.0212(8) -0.0016(6) -0.0051(6) 0.0013(6)
C(14) 0.0252(9) 0.0254(8) 0.0231(8) -0.0020(6) -0.0106(7) 0.0002(6)
C(15) 0.0213(8) 0.0235(8) 0.0238(8) 0.0001(6) -0.0079(6) 0.0000(6)
C(16) 0.0342(10) 0.0336(10) 0.0232(8) 0.0010(7) -0.0011(7) -0.0041(7)
C(17) 0.033(1) 0.0344(10) 0.0281(9) 0.0045(8) -0.0019(8) -0.0071(7)
C(18) 0.0286(9) 0.0266(9) 0.0241(8) 0.0004(7) -0.0050(7) -0.0003(7)
C(19) 0.0248(9) 0.0224(8) 0.0217(8) -0.0012(6) -0.0049(6) 0.0027(6)
C(20) 0.0259(9) 0.0279(9) 0.0220(8) 0.0001(7) -0.0084(7) 0.0018(6)
C(21) 0.0218(8) 0.0277(9) 0.0255(8) 0.0012(6) -0.0079(7) 0.0022(7)
C(22) 0.046(1) 0.037(1) 0.050(1) -0.0092(9) -0.0102(9) -0.0112(9)
C(23) 0.107(2) 0.043(1) 0.041(1) 0.018(1) -0.006(1) 0.004(1)

loop_
_atom_type_symbol
_atom_type_description
_atom_type_scat_dispersion_real
_atom_type_scat_dispersion_imag
_atom_type_scat_source
C C 0.003 0.002
;International Tables for Crystallography
(1992, Vol. C, Tables 4.2.6.8 and 6.1.1.1)
;
H H 0.000 0.000
;International Tables for Crystallography
(1992, Vol. C, Table 6.1.1.2)
;
N N 0.006 0.003
;International Tables for Crystallography
(1992, Vol. C, Tables 4.2.6.8 and 6.1.1.1)
;
O O 0.011 0.006
;International Tables for Crystallography
(1992, Vol. C, Tables 4.2.6.8 and 6.1.1.1)
;

loop_
_geom_angle_atom_site_label_1
_geom_angle_atom_site_label_2
_geom_angle_atom_site_label_3
_geom_angle
_geom_angle_publ_flag
C(1) N(1) C(3) 109.5(1) yes
C(1) N(2) C(2) 109.0(1) yes
N(1) C(1) N(2) 108.0(1) yes
N(1) C(1) C(22) 126.8(1) yes
N(2) C(1) C(22) 125.2(2) yes
N(2) C(2) C(2) 121.5(2) yes
N(2) C(2) C(3) 106.7(1) yes
C(2) C(2) C(3) 131.8(2) yes
N(1) C(3) C(2) 106.7(1) yes
N(3) C(4) C(6) 178.6(2) yes
N(4) C(5) C(6) 178.7(2) yes
C(4) C(6) C(5) 115.8(1) yes
C(4) C(6) C(10) 121.2(1) yes
C(5) C(6) C(10) 123.0(1) yes
N(5) C(7) C(9) 178.2(2) yes
N(6) C(8) C(9) 175.1(2) yes
C(7) C(9) C(8) 114.3(1) yes
C(7) C(9) C(13) 122.0(1) yes
C(8) C(9) C(13) 123.6(1) yes
C(6) C(10) C(11) 121.3(1) yes
C(6) C(10) C(12) 121.0(1) yes
C(11) C(10) C(12) 117.7(1) yes
C(10) C(11) C(15) 121.4(1) yes
C(10) C(12) C(14) 121.1(1) yes
C(9) C(13) C(14) 122.2(1) yes
C(9) C(13) C(15) 119.9(1) yes
C(14) C(13) C(15) 117.8(1) yes
C(12) C(14) C(13) 121.1(1) yes
C(11) C(15) C(13) 120.9(1) yes
N(7) C(16) C(18) 178.7(2) yes
N(8) C(17) C(18) 179.2(2) yes
C(16) C(18) C(17) 116.4(1) yes
C(16) C(18) C(19) 122.1(1) yes
C(17) C(18) C(19) 121.5(1) yes
C(18) C(19) C(20) 121.5(1) yes
C(18) C(19) C(21) 120.4(1) yes
C(20) C(19) C(21) 118.1(1) yes
C(19) C(20) C(21) 120.9(1) yes
C(19) C(21) C(20) 121.0(1) yes

loop_
_geom_bond_atom_site_label_1
_geom_bond_atom_site_label_2
_geom_bond_distance
_geom_bond_site_symmetry_2
_geom_bond_publ_flag
O(1) C(23) 1.408(2) . yes
N(1) C(1) 1.334(2) . yes
N(1) C(3) 1.377(2) . yes
N(2) C(1) 1.335(2) . yes
N(2) C(2) 1.387(2) . yes
N(3) C(4) 1.155(2) . yes
N(4) C(5) 1.162(2) . yes
N(5) C(7) 1.159(2) . yes
N(6) C(8) 1.151(2) . yes
N(7) C(16) 1.147(2) . yes
N(8) C(17) 1.158(2) . yes
C(1) C(22) 1.476(2) . yes
C(2) C(2) 1.450(3) 2_656 yes
C(2) C(3) 1.365(2) . yes
C(4) C(6) 1.425(2) . yes
C(5) C(6) 1.422(2) . yes
C(6) C(10) 1.420(2) . yes
C(7) C(9) 1.432(2) . yes
C(8) C(9) 1.430(2) . yes
C(9) C(13) 1.417(2) . yes
C(10) C(11) 1.432(2) . yes
C(10) C(12) 1.435(2) . yes
C(11) C(15) 1.362(2) . yes
C(12) C(14) 1.367(2) . yes
C(13) C(14) 1.432(2) . yes
C(13) C(15) 1.438(2) . yes
C(16) C(18) 1.442(2) . yes
C(17) C(18) 1.437(2) . yes
C(18) C(19) 1.388(2) . yes
C(19) C(20) 1.444(2) . yes
C(19) C(21) 1.452(2) 2_557 yes
C(20) C(21) 1.350(2) . yes

loop_
_geom_hbond_atom_site_label_D
_geom_hbond_atom_site_label_H
_geom_hbond_atom_site_label_A
_geom_hbond_site_symmetry_A
_geom_hbond_distance_DH
_geom_hbond_distance_HA
_geom_hbond_distance_DA
_geom_hbond_angle_DHA
_geom_hbond_publ_flag
O(1) H(3) N(4) 1_455 0.938 2.026 2.928(2) 160.886 no
N(2) H(2) O(1) 1_555 0.953 1.783 2.733(2) 173.479 no
N(2) H(2) O(1) 2_656 0.953 1.783 2.733(2) 173.479 no
N(2) H(2) N(5) 1_544 0.953 3.073 3.400(2) 101.919 no
N(1) H(1) N(5) 1_444 0.959 1.925 2.848(2) 160.845 no

loop_
_geom_torsion_atom_site_label_1
_geom_torsion_atom_site_label_2
_geom_torsion_atom_site_label_3
_geom_torsion_atom_site_label_4
_geom_torsion
_geom_torsion_publ_flag
N(1) C(1) N(2) C(2) -0.6(2) yes
N(1) C(3) C(2) N(2) -0.7(2) yes
N(1) C(3) C(2) C(2) 178.6(2) yes
N(2) C(1) N(1) C(3) 0.2(2) yes
N(2) C(2) C(2) C(3) -0.9(3) yes
C(1) N(1) C(3) C(2) 0.3(2) yes
C(1) N(2) C(2) C(2) -178.5(2) yes
C(1) N(2) C(2) C(3) 0.8(2) yes
C(2) N(2) C(1) C(22) 178.8(1) yes
C(3) N(1) C(1) C(22) -179.2(1) yes
C(4) C(6) C(10) C(11) 1.2(2) yes
C(4) C(6) C(10) C(12) -176.3(1) yes
C(5) C(6) C(10) C(11) 179.2(1) yes
C(5) C(6) C(10) C(12) 1.6(2) yes
C(6) C(10) C(11) C(15) -178.1(1) yes
C(6) C(10) C(12) C(14) 178.0(1) yes
C(7) C(9) C(13) C(14) 179.4(1) yes
C(7) C(9) C(13) C(15) -1.4(2) yes
C(8) C(9) C(13) C(14) 1.4(2) yes
C(8) C(9) C(13) C(15) -179.4(1) yes
C(9) C(13) C(14) C(12) 179.3(1) yes
C(9) C(13) C(15) C(11) -179.5(1) yes
C(10) C(11) C(15) C(13) 0.5(2) yes
C(10) C(12) C(14) C(13) -0.1(2) yes
C(11) C(10) C(12) C(14) 0.3(2) yes
C(11) C(15) C(13) C(14) -0.3(2) yes
C(12) C(10) C(11) C(15) -0.5(2) yes
C(12) C(14) C(13) C(15) 0.1(2) yes
C(16) C(18) C(19) C(20) 0.0(2) yes
C(16) C(18) C(19) C(21) 179.7(1) yes
C(17) C(18) C(19) C(20) -178.4(1) yes
C(17) C(18) C(19) C(21) 1.2(2) yes
C(18) C(19) C(20) C(21) 179.5(1) yes
C(18) C(19) C(21) C(20) -179.6(1) yes
